data_1549461
loop_
_publ_author_name
'Salvati, Anna E.'
'Law, James A.'
'Liriano, Josue'
'Frederich, James H.'

_publ_section_title
;
 Modular access to functionalized 5-8-5 fused ring systems <i>via</i> a
 photoinduced cycloisomerization reaction.
;
_journal_issue 24
_journal_name_full 'Chemical science'
_journal_page_first 5389
_journal_page_last 5393
_journal_paper_doi 10.1039/c8sc00999f
_journal_volume 9
_journal_year 2018
_chemical_formula_moiety 'C14 H16 O2'
_chemical_formula_sum 'C14 H16 O2'
_chemical_formula_weight 216.27
_space_group_crystal_system monoclinic
_space_group_IT_number 14
_space_group_name_Hall '-P 2yn'
_space_group_name_H-M_alt 'P 1 21/n 1'
_symmetry_space_group_name_Hall '-P 2yn'
_symmetry_space_group_name_H-M 'P 1 21/n 1'
_atom_sites_solution_hydrogens geom
_audit_creation_method SHELXL-2013
_audit_update_record
;
2018-01-11 deposited with the CCDC.
2018-05-23 downloaded from the CCDC.
;
_cell_angle_alpha 90
_cell_angle_beta 97.5881(8)
_cell_angle_gamma 90
_cell_formula_units_Z 4
_cell_length_a 6.5568(4)
_cell_length_b 15.0022(10)
_cell_length_c 11.4025(7)
_cell_measurement_reflns_used 6992
_cell_measurement_temperature 103(2)
_cell_measurement_theta_max 29.32
_cell_measurement_theta_min 2.26
_cell_volume 1111.80(12)
_computing_cell_refinement 'Bruker SAINT'
_computing_data_collection 'Bruker APEX2'
_computing_data_reduction 'Bruker SAINT'
_computing_molecular_graphics 'Bruker SHELXTL'
_computing_publication_material 'Bruker SHELXTL'
_computing_structure_refinement 'SHELXL-2013 (Sheldrick, 2013)'
_computing_structure_solution 'SHELXS-97 (Sheldrick 2008)'
_diffrn_ambient_temperature 103(2)
_diffrn_measured_fraction_theta_full 1.000
_diffrn_measured_fraction_theta_max 0.954
_diffrn_measurement_device_type 'Bruker APEX-II CCD'
_diffrn_measurement_method '\f and \w scans'
_diffrn_radiation_type MoK\a
_diffrn_radiation_wavelength 0.71073
_diffrn_reflns_av_R_equivalents 0.0269
_diffrn_reflns_av_unetI/netI 0.0200
_diffrn_reflns_Laue_measured_fraction_full 1.000
_diffrn_reflns_Laue_measured_fraction_max 0.954
_diffrn_reflns_limit_h_max 8
_diffrn_reflns_limit_h_min -8
_diffrn_reflns_limit_k_max 20
_diffrn_reflns_limit_k_min -19
_diffrn_reflns_limit_l_max 15
_diffrn_reflns_limit_l_min -15
_diffrn_reflns_number 13557
_diffrn_reflns_point_group_measured_fraction_full 1.000
_diffrn_reflns_point_group_measured_fraction_max 0.954
_diffrn_reflns_theta_full 25.242
_diffrn_reflns_theta_max 29.349
_diffrn_reflns_theta_min 2.256
_exptl_absorpt_coefficient_mu 0.085
_exptl_absorpt_correction_T_max 0.7459
_exptl_absorpt_correction_T_min 0.7166
_exptl_absorpt_correction_type empirical
_exptl_absorpt_process_details SADABS
_exptl_crystal_colour colorless
_exptl_crystal_density_diffrn 1.292
_exptl_crystal_description irregular
_exptl_crystal_F_000 464
_exptl_crystal_size_max 0.423
_exptl_crystal_size_mid 0.222
_exptl_crystal_size_min 0.195
_refine_diff_density_max 0.380
_refine_diff_density_min -0.213
_refine_diff_density_rms 0.045
_refine_ls_extinction_method none
_refine_ls_goodness_of_fit_ref 1.046
_refine_ls_hydrogen_treatment constr
_refine_ls_matrix_type full
_refine_ls_number_parameters 145
_refine_ls_number_reflns 2910
_refine_ls_number_restraints 0
_refine_ls_restrained_S_all 1.046
_refine_ls_R_factor_all 0.0440
_refine_ls_R_factor_gt 0.0396
_refine_ls_shift/su_max 0.000
_refine_ls_shift/su_mean 0.000
_refine_ls_structure_factor_coef Fsqd
_refine_ls_weighting_details 'w=1/[\s^2^(Fo^2^)+(0.0517P)^2^+0.4182P] where P=(Fo^2^+2Fc^2^)/3'
_refine_ls_weighting_scheme calc
_refine_ls_wR_factor_gt 0.1009
_refine_ls_wR_factor_ref 0.1050
_reflns_Friedel_coverage 0.000
_reflns_number_gt 2630
_reflns_number_total 2910
_reflns_threshold_expression 'I > 2\s(I)'
_cod_data_source_file c8sc00999f2.cif
_cod_data_source_block fred28
_cod_depositor_comments 'Adding full bibliography for 1549457--1549464.cif.'
_cod_database_code 1549461
_shelx_space_group_comment
; 
The symmetry employed for this shelxl refinement is uniquely defined 
by the following loop, which should always be used as a source of 
symmetry information in preference to the above space-group names. 
They are only intended as comments. 
;
_shelx_estimated_absorpt_t_min 0.965
_shelx_estimated_absorpt_t_max 0.984
_shelxl_version_number 2013-4

loop_
_space_group_symop_operation_xyz
'x, y, z'
'-x+1/2, y+1/2, -z+1/2'
'-x, -y, -z'
'x-1/2, -y-1/2, z-1/2'

loop_
_atom_site_label
_atom_site_type_symbol
_atom_site_fract_x
_atom_site_fract_y
_atom_site_fract_z
_atom_site_U_iso_or_equiv
_atom_site_adp_type
_atom_site_occupancy
_atom_site_site_symmetry_order
_atom_site_calc_flag
_atom_site_refinement_flags_posn
_atom_site_refinement_flags_adp
C1 C 0.66441(16) 0.62429(7) 0.61498(9) 0.0207(2) Uani 1 1 d . .
H1A H 0.5582 0.5804 0.6300 0.025 Uiso 1 1 calc R U
H1B H 0.6026 0.6846 0.6098 0.025 Uiso 1 1 calc R U
C2 C 0.85168(18) 0.62018(9) 0.71224(10) 0.0277(3) Uani 1 1 d . .
H2A H 0.8673 0.5596 0.7467 0.033 Uiso 1 1 calc R U
H2B H 0.8358 0.6632 0.7762 0.033 Uiso 1 1 calc R U
C3 C 1.04025(17) 0.64463(8) 0.64964(10) 0.0254(2) Uani 1 1 d . .
H3A H 1.1054 0.7002 0.6832 0.030 Uiso 1 1 calc R U
H3B H 1.1436 0.5962 0.6593 0.030 Uiso 1 1 calc R U
C4 C 0.95693(14) 0.65743(7) 0.51838(8) 0.0169(2) Uani 1 1 d . .
C5 C 0.91732(15) 0.75263(7) 0.47747(9) 0.0189(2) Uani 1 1 d . .
H5 H 0.8585 0.7978 0.5207 0.023 Uiso 1 1 calc R U
C6 C 0.97758(15) 0.76297(7) 0.37194(9) 0.0194(2) Uani 1 1 d . .
H6 H 0.9712 0.8168 0.3278 0.023 Uiso 1 1 calc R U
C7 C 1.05854(15) 0.67449(7) 0.33339(9) 0.0172(2) Uani 1 1 d . .
H7 H 1.1860 0.6832 0.2953 0.021 Uiso 1 1 calc R U
C8 C 0.89552(15) 0.62625(6) 0.25126(9) 0.0158(2) Uani 1 1 d . .
C9 C 0.92413(15) 0.60027(6) 0.13028(9) 0.0172(2) Uani 1 1 d . .
C10 C 0.73478(16) 0.54915(7) 0.07644(9) 0.0195(2) Uani 1 1 d . .
H10A H 0.7713 0.4874 0.0567 0.023 Uiso 1 1 calc R U
H10B H 0.6687 0.5789 0.0037 0.023 Uiso 1 1 calc R U
C11 C 0.59150(15) 0.54952(7) 0.17265(9) 0.0179(2) Uani 1 1 d . .
H11A H 0.4603 0.5799 0.1441 0.021 Uiso 1 1 calc R U
H11B H 0.5612 0.4879 0.1962 0.021 Uiso 1 1 calc R U
C12 C 0.70808(14) 0.59965(6) 0.27533(8) 0.01516(19) Uani 1 1 d . .
C13 C 0.61363(15) 0.61654(6) 0.38652(9) 0.0165(2) Uani 1 1 d . .
H13A H 0.4921 0.5773 0.3861 0.020 Uiso 1 1 calc R U
H13B H 0.5643 0.6789 0.3852 0.020 Uiso 1 1 calc R U
C14 C 0.75700(15) 0.60124(6) 0.50228(8) 0.0162(2) Uani 1 1 d . .
H14 H 0.7966 0.5368 0.5062 0.019 Uiso 1 1 calc R U
O1 O 1.10345(11) 0.62646(5) 0.44336(6) 0.01840(17) Uani 1 1 d . .
O2 O 1.07504(13) 0.61735(5) 0.08111(7) 0.02508(19) Uani 1 1 d . .

loop_
_atom_site_aniso_label
_atom_site_aniso_U_11
_atom_site_aniso_U_22
_atom_site_aniso_U_33
_atom_site_aniso_U_23
_atom_site_aniso_U_13
_atom_site_aniso_U_12
C1 0.0218(5) 0.0222(5) 0.0190(5) 0.0004(4) 0.0066(4) 0.0018(4)
C2 0.0286(6) 0.0369(6) 0.0178(5) 0.0016(4) 0.0037(4) 0.0082(5)
C3 0.0226(5) 0.0337(6) 0.0187(5) -0.0011(4) -0.0017(4) 0.0035(4)
C4 0.0140(4) 0.0197(5) 0.0171(4) -0.0025(3) 0.0022(3) 0.0016(3)
C5 0.0155(4) 0.0168(4) 0.0241(5) -0.0048(4) 0.0014(4) -0.0014(3)
C6 0.0162(4) 0.0162(4) 0.0255(5) -0.0017(4) 0.0019(4) -0.0033(3)
C7 0.0127(4) 0.0193(5) 0.0199(5) -0.0011(4) 0.0033(3) -0.0016(3)
C8 0.0141(4) 0.0161(4) 0.0174(4) -0.0011(3) 0.0028(3) 0.0002(3)
C9 0.0174(4) 0.0158(4) 0.0191(5) 0.0001(3) 0.0043(4) 0.0018(3)
C10 0.0202(5) 0.0210(5) 0.0172(4) -0.0027(4) 0.0019(4) -0.0001(4)
C11 0.0163(4) 0.0185(4) 0.0184(5) -0.0016(3) 0.0007(3) -0.0026(3)
C12 0.0141(4) 0.0145(4) 0.0167(4) -0.0001(3) 0.0014(3) 0.0005(3)
C13 0.0126(4) 0.0187(4) 0.0187(5) -0.0013(3) 0.0034(3) -0.0015(3)
C14 0.0160(4) 0.0159(4) 0.0174(4) -0.0001(3) 0.0043(3) 0.0007(3)
O1 0.0132(3) 0.0223(4) 0.0197(4) -0.0009(3) 0.0023(3) 0.0039(3)
O2 0.0233(4) 0.0282(4) 0.0261(4) -0.0036(3) 0.0122(3) -0.0029(3)

loop_
_atom_type_symbol
_atom_type_description
_atom_type_scat_dispersion_real
_atom_type_scat_dispersion_imag
_atom_type_scat_source
C C 0.0033 0.0016 'International Tables Vol C Tables 4.2.6.8 and 6.1.1.4'
H H 0.0000 0.0000 'International Tables Vol C Tables 4.2.6.8 and 6.1.1.4'
O O 0.0106 0.0060 'International Tables Vol C Tables 4.2.6.8 and 6.1.1.4'

loop_
_geom_angle_atom_site_label_1
_geom_angle_atom_site_label_2
_geom_angle_atom_site_label_3
_geom_angle
C14 C1 C2 103.18(8)
C14 C1 H1A 111.1
C2 C1 H1A 111.1
C14 C1 H1B 111.1
C2 C1 H1B 111.1
H1A C1 H1B 109.1
C1 C2 C3 105.48(9)
C1 C2 H2A 110.6
C3 C2 H2A 110.6
C1 C2 H2B 110.6
C3 C2 H2B 110.6
H2A C2 H2B 108.8
C4 C3 C2 105.98(9)
C4 C3 H3A 110.5
C2 C3 H3A 110.5
C4 C3 H3B 110.5
C2 C3 H3B 110.5
H3A C3 H3B 108.7
O1 C4 C5 102.79(8)
O1 C4 C3 110.97(8)
C5 C4 C3 116.27(9)
O1 C4 C14 111.92(8)
C5 C4 C14 111.64(8)
C3 C4 C14 103.53(8)
C6 C5 C4 109.32(9)
C6 C5 H5 125.3
C4 C5 H5 125.3
C5 C6 C7 108.59(9)
C5 C6 H6 125.7
C7 C6 H6 125.7
O1 C7 C8 110.26(8)
O1 C7 C6 102.97(8)
C8 C7 C6 110.69(8)
O1 C7 H7 110.9
C8 C7 H7 110.9
C6 C7 H7 110.9
C12 C8 C9 110.12(9)
C12 C8 C7 127.06(9)
C9 C8 C7 122.81(8)
O2 C9 C8 125.75(10)
O2 C9 C10 125.90(9)
C8 C9 C10 108.34(8)
C9 C10 C11 104.72(8)
C9 C10 H10A 110.8
C11 C10 H10A 110.8
C9 C10 H10B 110.8
C11 C10 H10B 110.8
H10A C10 H10B 108.9
C12 C11 C10 105.11(8)
C12 C11 H11A 110.7
C10 C11 H11A 110.7
C12 C11 H11B 110.7
C10 C11 H11B 110.7
H11A C11 H11B 108.8
C8 C12 C13 127.36(9)
C8 C12 C11 111.67(8)
C13 C12 C11 120.95(8)
C12 C13 C14 115.25(8)
C12 C13 H13A 108.5
C14 C13 H13A 108.5
C12 C13 H13B 108.5
C14 C13 H13B 108.5
H13A C13 H13B 107.5
C1 C14 C13 115.00(8)
C1 C14 C4 101.58(8)
C13 C14 C4 115.70(8)
C1 C14 H14 108.0
C13 C14 H14 108.0
C4 C14 H14 108.0
C7 O1 C4 106.18(7)

loop_
_geom_bond_atom_site_label_1
_geom_bond_atom_site_label_2
_geom_bond_distance
C1 C14 1.5316(13)
C1 C2 1.5432(16)
C1 H1A 0.9900
C1 H1B 0.9900
C2 C3 1.5510(16)
C2 H2A 0.9900
C2 H2B 0.9900
C3 C4 1.5361(14)
C3 H3A 0.9900
C3 H3B 0.9900
C4 O1 1.4449(11)
C4 C5 1.5141(14)
C4 C14 1.5490(13)
C5 C6 1.3243(15)
C5 H5 0.9500
C6 C7 1.5162(14)
C6 H6 0.9500
C7 O1 1.4425(12)
C7 C8 1.5096(13)
C7 H7 1.0000
C8 C12 1.3543(13)
C8 C9 1.4691(13)
C9 O2 1.2270(13)
C9 C10 1.5182(14)
C10 C11 1.5358(14)
C10 H10A 0.9900
C10 H10B 0.9900
C11 C12 1.5114(13)
C11 H11A 0.9900
C11 H11B 0.9900
C12 C13 1.5042(13)
C13 C14 1.5333(14)
C13 H13A 0.9900
C13 H13B 0.9900
C14 H14 1.0000

loop_
_geom_torsion_atom_site_label_1
_geom_torsion_atom_site_label_2
_geom_torsion_atom_site_label_3
_geom_torsion_atom_site_label_4
_geom_torsion
C14 C1 C2 C3 28.84(11)
C1 C2 C3 C4 -2.64(12)
C2 C3 C4 O1 -144.48(9)
C2 C3 C4 C5 98.55(11)
C2 C3 C4 C14 -24.26(11)
O1 C4 C5 C6 18.05(10)
C3 C4 C5 C6 139.47(9)
C14 C4 C5 C6 -102.07(10)
C4 C5 C6 C7 1.08(11)
C5 C6 C7 O1 -19.85(10)
C5 C6 C7 C8 97.98(10)
O1 C7 C8 C12 53.48(13)
C6 C7 C8 C12 -59.79(13)
O1 C7 C8 C9 -125.64(9)
C6 C7 C8 C9 121.09(10)
C12 C8 C9 O2 177.52(10)
C7 C8 C9 O2 -3.23(16)
C12 C8 C9 C10 -2.21(11)
C7 C8 C9 C10 177.04(9)
O2 C9 C10 C11 -178.09(10)
C8 C9 C10 C11 1.63(10)
C9 C10 C11 C12 -0.58(10)
C9 C8 C12 C13 -176.91(9)
C7 C8 C12 C13 3.88(16)
C9 C8 C12 C11 1.86(11)
C7 C8 C12 C11 -177.35(9)
C10 C11 C12 C8 -0.76(11)
C10 C11 C12 C13 178.09(8)
C8 C12 C13 C14 -44.82(14)
C11 C12 C13 C14 136.52(9)
C2 C1 C14 C13 -169.41(9)
C2 C1 C14 C4 -43.68(10)
C12 C13 C14 C1 176.24(8)
C12 C13 C14 C4 58.20(11)
O1 C4 C14 C1 161.66(8)
C5 C4 C14 C1 -83.74(9)
C3 C4 C14 C1 42.08(9)
O1 C4 C14 C13 -73.07(10)
C5 C4 C14 C13 41.52(11)
C3 C4 C14 C13 167.35(8)
C8 C7 O1 C4 -87.03(9)
C6 C7 O1 C4 31.10(9)
C5 C4 O1 C7 -30.42(9)
C3 C4 O1 C7 -155.39(8)
C14 C4 O1 C7 89.51(9)
